data_2101555
loop_
_publ_author_name
'Brock, C. P.'
'DeLaLuz, P. J.'
'Golinski, M.'
'Lloyd, M. A.'
'Vanaman, T. C.'
'Watt, D. S.'

_publ_section_title
;
 Planarity of nitro-substituted phenothiazines
;
_journal_issue 4
_journal_name_full 'Acta Crystallographica Section B'
_journal_page_first 713
_journal_page_last 719
_journal_paper_doi 10.1107/S0108768196000201
_journal_volume 52
_journal_year 1996
_chemical_formula_moiety 'C12 H5 F3 N2 O2 S'
_chemical_formula_sum 'C12 H5 F3 N2 O2 S'
_chemical_formula_weight 298.24
_chemical_melting_point 445.9(8)
_chemical_name_systematic
;
1,3,4-trifluoro-2-nitrophenothiazine
;
_space_group_IT_number 2
_symmetry_cell_setting triclinic
_symmetry_space_group_name_Hall '-P 1'
_symmetry_space_group_name_H-M 'P -1'
_cell_angle_alpha 85.715(4)
_cell_angle_beta 78.994(9)
_cell_angle_gamma 82.860(6)
_cell_formula_units_Z 4
_cell_length_a 6.9087(7)
_cell_length_b 11.9009(4)
_cell_length_c 14.3626(12)
_cell_measurement_reflns_used 22
_cell_measurement_temperature 295(2)
_cell_measurement_theta_max 12.8
_cell_measurement_theta_min 10.5
_cell_volume 1148.60(16)
_computing_cell_refinement 'CAD4-VAX (ENRAF-Nonius, 1988)'
_computing_data_collection 'CAD4-VAX (ENRAF-Nonius, 1988)'
_computing_structure_refinement 'SHELXL-93 (Sheldrick, 1993)'
_computing_structure_solution 'SHELXTL PC (Sheldrick, 1990)'
_diffrn_ambient_temperature 295(2)
_diffrn_measurement_device 'ENRAF-Nonius CAD4-VAX diffractometer'
_diffrn_measurement_method '\w/2\q scans'
_diffrn_radiation_monochromator graphite
_diffrn_radiation_type 'Mo K\a'
_diffrn_radiation_wavelength 0.71073
_diffrn_reflns_av_sigmaI/netI 0.0314
_diffrn_reflns_limit_h_max 9
_diffrn_reflns_limit_h_min 0
_diffrn_reflns_limit_k_max 15
_diffrn_reflns_limit_k_min -15
_diffrn_reflns_limit_l_max 18
_diffrn_reflns_limit_l_min -18
_diffrn_reflns_number 5281
_diffrn_reflns_theta_max 27.59
_diffrn_reflns_theta_min 2.19
_diffrn_standards_decay_% <2
_diffrn_standards_interval_time 60
_diffrn_standards_number 3
_exptl_absorpt_coefficient_mu 0.310
_exptl_absorpt_correction_type none
_exptl_crystal_colour 'ruby red'
_exptl_crystal_density_diffrn 1.725
_exptl_crystal_description
;
Needles elongated along a.  The major faces are {011}.  Other faces
observed are {001}, {01-1}, {-101}, and {-110}.  The crystals are
sometimes twinned across {011} planes.
;
_exptl_crystal_F_000 600
_exptl_crystal_size_max 0.58
_exptl_crystal_size_mid 0.15
_exptl_crystal_size_min 0.08
_refine_diff_density_max 0.27
_refine_diff_density_min -0.27
_refine_ls_extinction_method none
_refine_ls_goodness_of_fit_all 1.025
_refine_ls_goodness_of_fit_obs 1.14
_refine_ls_hydrogen_treatment refall
_refine_ls_matrix_type full
_refine_ls_number_parameters 401
_refine_ls_number_reflns 5279
_refine_ls_number_restraints 0
_refine_ls_R_factor_all 0.1619
_refine_ls_R_factor_obs 0.051
_refine_ls_shift/esd_max 0.01
_refine_ls_shift/esd_mean 0.001
_refine_ls_structure_factor_coef Fsqd
_refine_ls_weighting_details 'w=1/[\s^2^(Fo^2^)+(0.0557P)^2^+0.1233P] where P=(Fo^2^+2Fc^2^)/3'
_refine_ls_weighting_scheme calc
_refine_ls_wR_factor_all 0.1914
_refine_ls_wR_factor_obs 0.116
_reflns_number_observed 2897
_reflns_number_total 5281
_reflns_observed_criterion >2sigma(I)
_cod_data_source_file cr0504.cif
_cod_data_source_block I
_cod_depositor_comments
;
The following automatic conversions were performed:

'_chemical_melting_point' value '172-173.5_C' was changed to
'445.9(8)' - it was converted from degrees Celsius(C) to Kelvins(K),
the average value was taken and precision was estimated.

Automatic conversion script
Id: cif_fix_values 1646 2011-03-28 12:23:43Z adriana 

The following automatic conversions were performed:

'_chemical_melting_point' value '172-173.5_C' was changed to
'445.9(8)' - it was converted from degrees Celsius(C) to Kelvins(K),
the average value was taken and precision was estimated.

Automatic conversion script
Id: cif_fix_values 1715 2011-07-08 13:25:40Z adriana 

The following automatic conversions were performed:

'_refine_ls_weighting_scheme' value 'calc
w=1/[\s^2^(Fo^2^)+(0.0557P)^2^+0.1233P] where P=(Fo^2^+2Fc^2^)/3' was
changed to 'calc'. New tag '_refine_ls_weighting_details' was
created. The value of the new tag was set to
'w=1/[\s^2^(Fo^2^)+(0.0557P)^2^+0.1233P] where P=(Fo^2^+2Fc^2^)/3'.

Automatic conversion script
Id: cif_fix_values 3143 2015-03-26 13:38:13Z robertas 
;
_cod_original_cell_volume 1148.6(2)
_cod_database_code 2101555

loop_
_symmetry_equiv_pos_as_xyz
'x, y, z'
'-x, -y, -z'

loop_
_atom_site_aniso_label
_atom_site_aniso_U_11
_atom_site_aniso_U_22
_atom_site_aniso_U_33
_atom_site_aniso_U_12
_atom_site_aniso_U_13
_atom_site_aniso_U_23
SA 0.0849(8) 0.0414(5) 0.0371(4) -0.0156(4) -0.0044(4) -0.0079(3)
F1A 0.084(2) 0.0453(11) 0.0330(9) -0.0160(10) 0.0001(9) -0.0021(8)
F2A 0.119(2) 0.0302(10) 0.0509(11) -0.0164(11) -0.0085(12) 0.0040(8)
F3A 0.092(2) 0.0491(11) 0.0339(10) -0.0156(11) -0.0056(10) 0.0024(8)
O1A 0.119(3) 0.064(2) 0.0465(15) -0.019(2) -0.021(2) -0.0136(13)
O2A 0.134(3) 0.046(2) 0.075(2) 0.020(2) -0.010(2) -0.0167(14)
N1A 0.065(2) 0.0327(14) 0.0341(15) -0.0100(13) -0.0041(14) -0.0017(11)
N2A 0.092(3) 0.038(2) 0.036(2) -0.015(2) 0.001(2) -0.0046(12)
C1A 0.043(2) 0.037(2) 0.035(2) -0.0052(14) -0.0038(14) 0.0001(12)
C2A 0.054(2) 0.035(2) 0.037(2) -0.0060(15) -0.0063(15) -0.0081(12)
C3A 0.067(3) 0.029(2) 0.042(2) -0.007(2) -0.011(2) 0.0016(13)
C4A 0.052(2) 0.039(2) 0.031(2) -0.0083(15) -0.0050(14) 0.0036(12)
C5A 0.041(2) 0.034(2) 0.0342(15) -0.0035(13) -0.0085(13) -0.0048(12)
C6A 0.040(2) 0.035(2) 0.050(2) -0.0056(14) -0.0084(15) -0.0074(13)
C7A 0.058(3) 0.045(2) 0.051(2) -0.004(2) -0.010(2) -0.014(2)
C8A 0.058(3) 0.038(2) 0.069(2) -0.006(2) -0.009(2) -0.020(2)
C9A 0.048(2) 0.033(2) 0.079(3) -0.005(2) -0.014(2) -0.006(2)
C10A 0.045(2) 0.035(2) 0.056(2) -0.0061(15) -0.010(2) -0.0014(15)
C11A 0.035(2) 0.035(2) 0.046(2) -0.0032(13) -0.0099(14) -0.0060(13)
C12A 0.040(2) 0.0309(15) 0.0357(15) -0.0042(13) -0.0058(13) -0.0007(12)
SB 0.0786(7) 0.0421(5) 0.0373(4) -0.0086(4) -0.0112(4) -0.0017(3)
F1B 0.088(2) 0.0407(10) 0.0359(10) -0.0039(10) 0.0004(10) -0.0067(8)
F2B 0.094(2) 0.0351(10) 0.0605(12) -0.0110(10) -0.0067(12) -0.0158(9)
F3B 0.096(2) 0.0541(12) 0.0419(11) -0.0133(11) -0.0123(11) -0.0149(9)
O1B 0.113(3) 0.055(2) 0.051(2) -0.001(2) -0.016(2) 0.0063(12)
O2B 0.129(3) 0.053(2) 0.075(2) -0.042(2) 0.007(2) -0.0016(14)
N1B 0.069(2) 0.0305(13) 0.0353(15) -0.0041(13) -0.0039(14) -0.0054(11)
N2B 0.081(3) 0.036(2) 0.047(2) -0.004(2) 0.007(2) -0.0041(13)
C1B 0.041(2) 0.038(2) 0.036(2) -0.0044(14) -0.0012(13) -0.0035(12)
C2B 0.045(2) 0.031(2) 0.044(2) -0.0074(14) -0.0011(14) -0.0004(12)
C3B 0.047(2) 0.031(2) 0.051(2) -0.0065(14) -0.005(2) -0.0115(13)
C4B 0.051(2) 0.043(2) 0.034(2) -0.010(2) -0.0072(14) -0.0099(13)
C5B 0.037(2) 0.034(2) 0.041(2) -0.0078(13) -0.0069(14) -0.0018(12)
C6B 0.037(2) 0.037(2) 0.049(2) -0.0068(14) -0.0123(15) -0.0007(13)
C7B 0.061(3) 0.049(2) 0.049(2) -0.013(2) -0.018(2) 0.007(2)
C8B 0.061(3) 0.039(2) 0.070(3) -0.010(2) -0.024(2) 0.012(2)
C9B 0.053(2) 0.032(2) 0.070(2) -0.009(2) -0.016(2) -0.005(2)
C10B 0.045(2) 0.038(2) 0.050(2) -0.0046(15) -0.010(2) -0.0049(14)
C11B 0.039(2) 0.030(2) 0.047(2) -0.0067(13) -0.0075(14) -0.0003(13)
C12B 0.037(2) 0.036(2) 0.037(2) -0.0048(13) -0.0028(13) -0.0061(12)

loop_
_atom_site_label
_atom_site_fract_x
_atom_site_fract_y
_atom_site_fract_z
_atom_site_U_iso_or_equiv
_atom_site_thermal_displace_type
_atom_site_calc_flag
_atom_site_occupancy
_atom_site_type_symbol
SA 0.3391(2) 0.62144(7) 0.34871(6) 0.0544(3) Uani d 1 S
F1A 0.1829(3) 0.7227(2) 0.69712(12) 0.0547(5) Uani d 1 F
F2A 0.3085(4) 1.0133(2) 0.45911(14) 0.0672(7) Uani d 1 F
F3A 0.3663(3) 0.8597(2) 0.32747(12) 0.0588(6) Uani d 1 F
O1A 0.3133(5) 0.9347(2) 0.7154(2) 0.0742(9) Uani d 1 O
O2A 0.0974(5) 1.0369(2) 0.6464(2) 0.0880(11) Uani d 1 O
N1A 0.2298(5) 0.5639(2) 0.5675(2) 0.0442(7) Uani d 1 N
N2A 0.2157(5) 0.9530(2) 0.6529(2) 0.0565(9) Uani d 1 N
C1A 0.2288(5) 0.7567(3) 0.6053(2) 0.0385(7) Uani d 1 C
C2A 0.2422(5) 0.8705(3) 0.5808(2) 0.0417(8) Uani d 1 C
C3A 0.2865(5) 0.9044(2) 0.4863(2) 0.0458(8) Uani d 1 C
C4A 0.3170(5) 0.8254(3) 0.4195(2) 0.0409(8) Uani d 1 C
C5A 0.2990(5) 0.7118(2) 0.4423(2) 0.0360(7) Uani d 1 C
C6A 0.2889(5) 0.4907(3) 0.4095(2) 0.0412(7) Uani d 1 C
C7A 0.3016(6) 0.3996(3) 0.3528(3) 0.0508(9) Uani d 1 C
C8A 0.2678(6) 0.2931(3) 0.3932(3) 0.0547(10) Uani d 1 C
C9A 0.2205(6) 0.2781(3) 0.4907(3) 0.0527(9) Uani d 1 C
C10A 0.2069(5) 0.3687(3) 0.5473(3) 0.0454(8) Uani d 1 C
C11A 0.2420(5) 0.4761(3) 0.5075(2) 0.0382(7) Uani d 1 C
C12A 0.2528(5) 0.6761(2) 0.5384(2) 0.0357(7) Uani d 1 C
H1A 0.194(6) 0.556(3) 0.623(3) 0.067(13) Uiso d 1 H
H7A 0.328(5) 0.414(3) 0.286(2) 0.046(9) Uiso d 1 H
H8A 0.284(5) 0.229(3) 0.355(2) 0.048(9) Uiso d 1 H
H9A 0.191(5) 0.206(3) 0.523(2) 0.065(11) Uiso d 1 H
H10A 0.181(4) 0.358(2) 0.612(2) 0.036(9) Uiso d 1 H
SB 0.2024(2) 0.06280(7) 0.13603(6) 0.0525(3) Uani d 1 S
F1B 0.2548(3) 0.2128(2) -0.20964(12) 0.0564(6) Uani d 1 F
F2B 0.1906(3) 0.4731(2) 0.03082(14) 0.0631(6) Uani d 1 F
F3B 0.1825(4) 0.2997(2) 0.15972(13) 0.0631(6) Uani d 1 F
O1B 0.1192(5) 0.4391(2) -0.2244(2) 0.0742(9) Uani d 1 O
O2B 0.3329(5) 0.5122(2) -0.1610(2) 0.0868(10) Uani d 1 O
N1B 0.2608(5) 0.0361(2) -0.0835(2) 0.0455(7) Uani d 1 N
N2B 0.2230(5) 0.4399(2) -0.1648(2) 0.0569(9) Uani d 1 N
C1B 0.2347(5) 0.2354(3) -0.1182(2) 0.0388(7) Uani d 1 C
C2B 0.2213(5) 0.3463(2) -0.0924(2) 0.0408(8) Uani d 1 C
C3B 0.2060(5) 0.3672(3) 0.0018(2) 0.0429(8) Uani d 1 C
C4B 0.2004(5) 0.2781(3) 0.0676(2) 0.0419(8) Uani d 1 C
C5B 0.2142(5) 0.1669(2) 0.0434(2) 0.0371(7) Uani d 1 C
C6B 0.2349(5) -0.0627(3) 0.0727(2) 0.0405(7) Uani d 1 C
C7B 0.2345(6) -0.1639(3) 0.1273(3) 0.0513(9) Uani d 1 C
C8B 0.2631(6) -0.2664(3) 0.0850(3) 0.0554(10) Uani d 1 C
C9B 0.2937(6) -0.2677(3) -0.0121(3) 0.0506(9) Uani d 1 C
C10B 0.2925(5) -0.1678(3) -0.0666(3) 0.0441(8) Uani d 1 C
C11B 0.2625(5) -0.0637(2) -0.0254(2) 0.0387(7) Uani d 1 C
C12B 0.2367(5) 0.1438(2) -0.0523(2) 0.0365(7) Uani d 1 C
H1B 0.269(6) 0.024(3) -0.137(2) 0.058(12) Uiso d 1 H
H7B 0.205(5) -0.161(2) 0.188(2) 0.037(9) Uiso d 1 H
H8B 0.257(5) -0.338(3) 0.126(2) 0.063(11) Uiso d 1 H
H9B 0.317(5) -0.332(3) -0.043(2) 0.054(10) Uiso d 1 H
H10B 0.309(4) -0.170(2) -0.132(2) 0.035(8) Uiso d 1 H

loop_
_atom_type_symbol
_atom_type_description
_atom_type_scat_dispersion_real
_atom_type_scat_dispersion_imag
_atom_type_scat_source
C C 0.0033 0.0016 'International Tables Vol C Tables 4.2.6.8 and 6.1.1.4'
H H 0.0000 0.0000 'International Tables Vol C Tables 4.2.6.8 and 6.1.1.4'
N N 0.0061 0.0033 'International Tables Vol C Tables 4.2.6.8 and 6.1.1.4'
O O 0.0106 0.0060 'International Tables Vol C Tables 4.2.6.8 and 6.1.1.4'
F F 0.0171 0.0103 'International Tables Vol C Tables 4.2.6.8 and 6.1.1.4'
S S 0.1246 0.1234 'International Tables Vol C Tables 4.2.6.8 and 6.1.1.4'

loop_
_geom_angle_atom_site_label_1
_geom_angle_atom_site_label_2
_geom_angle_atom_site_label_3
_geom_angle
_geom_angle_publ_flag
C5A SA C6A 101.52(15) yes
C12A N1A C11A 125.4(3) yes
O1A N2A O2A 124.1(3) yes
O1A N2A C2A 118.1(3) yes
O2A N2A C2A 117.8(3) yes
F1A C1A C2A 119.4(3) yes
F1A C1A C12A 118.0(3) yes
C12A C1A C2A 122.6(3) yes
C3A C2A C1A 118.8(3) yes
C3A C2A N2A 120.0(3) yes
C1A C2A N2A 121.2(3) yes
F2A C3A C2A 121.0(3) yes
F2A C3A C4A 119.6(3) yes
C4A C3A C2A 119.3(3) yes
F3A C4A C3A 118.5(3) yes
F3A C4A C5A 118.7(3) yes
C3A C4A C5A 122.8(3) yes
C4A C5A C12A 118.5(3) yes
C4A C5A SA 117.3(2) yes
C12A C5A SA 124.2(2) yes
C11A C6A C7A 120.4(3) yes
C11A C6A SA 123.8(2) yes
C7A C6A SA 115.8(3) yes
C8A C7A C6A 120.5(3) yes
C9A C8A C7A 119.4(3) yes
C8A C9A C10A 120.3(3) yes
C9A C10A C11A 120.9(3) yes
C6A C11A N1A 122.8(3) yes
C6A C11A C10A 118.5(3) yes
N1A C11A C10A 118.7(3) yes
C1A C12A N1A 119.8(3) yes
N1A C12A C5A 122.2(3) yes
C1A C12A C5A 118.0(3) yes
C12A N1A H1A 112.(3) no
C11A N1A H1A 122.(3) no
C8A C7A H7A 122.(2) no
C6A C7A H7A 118.(2) no
C9A C8A H8A 120.(2) no
C7A C8A H8A 121.(2) no
C8A C9A H9A 123.(2) no
C10A C9A H9A 117.(2) no
C9A C10A H10A 121.(2) no
C11A C10A H10A 118.(2) no
C5B SB C6B 101.35(14) yes
C12B N1B C11B 125.4(3) yes
O1B N2B O2B 125.3(3) yes
O1B N2B C2B 118.1(3) yes
O2B N2B C2B 116.6(3) yes
F1B C1B C2B 120.2(3) yes
F1B C1B C12B 117.5(3) yes
C2B C1B C12B 122.2(3) yes
C3B C2B C1B 119.2(3) yes
C3B C2B N2B 120.7(3) yes
C1B C2B N2B 120.1(3) yes
F2B C3B C4B 119.3(3) yes
F2B C3B C2B 121.6(3) yes
C4B C3B C2B 119.1(3) yes
F3B C4B C3B 118.5(3) yes
F3B C4B C5B 118.7(3) yes
C3B C4B C5B 122.7(3) yes
C4B C5B C12B 119.0(3) yes
C4B C5B SB 117.1(2) yes
C12B C5B SB 123.9(2) yes
C11B C6B C7B 120.1(3) yes
C11B C6B SB 123.9(2) yes
C7B C6B SB 116.1(3) yes
C8B C7B C6B 120.7(3) yes
C9B C8B C7B 119.4(3) yes
C8B C9B C10B 120.2(3) yes
C9B C10B C11B 121.3(3) yes
C6B C11B C10B 118.3(3) yes
C6B C11B N1B 122.2(3) yes
C10B C11B N1B 119.5(3) yes
N1B C12B C1B 119.1(3) yes
N1B C12B C5B 123.1(3) yes
C1B C12B C5B 117.8(3) yes
C12B N1B H1B 122.(3) no
C11B N1B H1B 112.(3) no
C8B C7B H7B 121.(2) no
C6B C7B H7B 118.(2) no
C9B C8B H8B 122.(2) no
C7B C8B H8B 119.(2) no
C8B C9B H9B 123.(2) no
C10B C9B H9B 117.(2) no
C9B C10B H10B 119.(2) no
C11B C10B H10B 119.(2) no

loop_
_geom_bond_atom_site_label_1
_geom_bond_atom_site_label_2
_geom_bond_distance
_geom_bond_publ_flag
SA C5A 1.744(3) yes
SA C6A 1.766(3) yes
F1A C1A 1.340(3) yes
F2A C3A 1.344(3) yes
F3A C4A 1.346(3) yes
O1A N2A 1.214(4) yes
O2A N2A 1.219(4) yes
N1A C11A 1.388(4) yes
N1A C12A 1.387(4) yes
N2A C2A 1.451(4) yes
C1A C2A 1.383(4) yes
C1A C12A 1.381(4) yes
C2A C3A 1.375(4) yes
C3A C4A 1.362(4) yes
C4A C5A 1.383(4) yes
C5A C12A 1.402(4) yes
C6A C11A 1.386(4) yes
C6A C7A 1.389(4) yes
C7A C8A 1.382(5) yes
C8A C9A 1.379(5) yes
C9A C10A 1.381(5) yes
C10A C11A 1.392(4) yes
N1A H1A 0.78(4) no
C7A H7A 0.95(3) no
C8A H8A 0.96(3) no
C9A H9A 0.96(4) no
C10A H10A 0.91(3) no
SB C5B 1.746(3) yes
SB C6B 1.774(3) yes
F1B C1B 1.337(3) yes
F2B C3B 1.342(3) yes
F3B C4B 1.347(3) yes
O1B N2B 1.218(4) yes
O2B N2B 1.227(4) yes
N1B C11B 1.399(4) yes
N1B C12B 1.370(4) yes
N2B C2B 1.465(4) yes
C1B C2B 1.386(4) yes
C1B C12B 1.389(4) yes
C2B C3B 1.375(4) yes
C3B C4B 1.366(4) yes
C4B C5B 1.380(4) yes
C5B C12B 1.398(4) yes
C6B C11B 1.387(4) yes
C6B C7B 1.388(4) yes
C7B C8B 1.378(5) yes
C8B C9B 1.371(5) yes
C9B C10B 1.374(5) yes
C10B C11B 1.387(4) yes
N1B H1B 0.78(3) no
C7B H7B 0.86(3) no
C8B H8B 1.00(4) no
C9B H9B 0.89(3) no
C10B H10B 0.93(3) no

loop_
_cod_related_entry_id
_cod_related_entry_database
_cod_related_entry_code
1 ChemSpider 341478
